data_4347499
loop_
_publ_author_name
'Stock, Philipp'
'Deck, Eva'
'Hohnstein, Silvia'
'Korzekwa, Jana'
'Meyer, Karsten'
'Heinemann, Frank W.'
'Breher, Frank'
'H\"orner, Gerald'

_publ_section_title
;
 Molecular Spin Crossover in Slow Motion: Light-Induced Spin-State
 Transitions in Trigonal Prismatic Iron(II) Complexes.
;
_journal_issue 11
_journal_name_full 'Inorganic chemistry'
_journal_page_first 5254
_journal_page_last 5265
_journal_paper_doi 10.1021/acs.inorgchem.6b00238
_journal_volume 55
_journal_year 2016
_chemical_absolute_configuration unk
_chemical_formula_moiety 'C18 H27 Fe N12 P S, 2(B F4)'
_chemical_formula_sum 'C18 H27 B2 F8 Fe N12 P S'
_chemical_formula_weight 704.01
_space_group_crystal_system hexagonal
_space_group_IT_number 173
_space_group_name_Hall 'P 6c'
_space_group_name_H-M_alt 'P 63'
_atom_sites_solution_hydrogens geom
_audit_creation_method SHELXL-2014/7
_cell_angle_alpha 90
_cell_angle_beta 90
_cell_angle_gamma 120
_cell_formula_units_Z 2
_cell_length_a 10.0780(14)
_cell_length_b 10.0780(14)
_cell_length_c 16.090(3)
_cell_measurement_reflns_used 15949
_cell_measurement_temperature 200(2)
_cell_measurement_theta_max 25.990
_cell_measurement_theta_min 2.334
_cell_volume 1415.3(4)
_computing_cell_refinement 'Stoe X-Area 1.66'
_computing_data_collection 'Stoe X-Area 1.66'
_computing_data_reduction 'Stoe X-Area 1.66'
_computing_molecular_graphics 'Ortep 32'
_computing_structure_refinement 'SHELXL-2014/7 (Sheldrick, 2014)'
_computing_structure_solution 'SHELXT (Sheldrick, 2015)'
_diffrn_ambient_temperature 200(2)
_diffrn_measured_fraction_theta_full 0.998
_diffrn_measured_fraction_theta_max 0.998
_diffrn_measurement_device_type 'Stoe IPDS 2'
_diffrn_measurement_method 'phi and omega scans'
_diffrn_radiation_type MoK\a
_diffrn_radiation_wavelength 0.71073
_diffrn_reflns_av_R_equivalents 0.0581
_diffrn_reflns_av_unetI/netI 0.0221
_diffrn_reflns_Laue_measured_fraction_full 0.998
_diffrn_reflns_Laue_measured_fraction_max 0.998
_diffrn_reflns_limit_h_max 12
_diffrn_reflns_limit_h_min -11
_diffrn_reflns_limit_k_max 12
_diffrn_reflns_limit_k_min -12
_diffrn_reflns_limit_l_max 19
_diffrn_reflns_limit_l_min -19
_diffrn_reflns_number 15949
_diffrn_reflns_point_group_measured_fraction_full 0.997
_diffrn_reflns_point_group_measured_fraction_max 0.997
_diffrn_reflns_theta_full 25.242
_diffrn_reflns_theta_max 25.990
_diffrn_reflns_theta_min 2.334
_exptl_absorpt_coefficient_mu 0.751
_exptl_absorpt_correction_type none
_exptl_crystal_colour brown
_exptl_crystal_density_diffrn 1.652
_exptl_crystal_density_method 'not measured'
_exptl_crystal_description 'irregular shaped crystal'
_exptl_crystal_F_000 716
_exptl_crystal_size_max 0.100
_exptl_crystal_size_mid 0.100
_exptl_crystal_size_min 0.100
_refine_diff_density_max 1.025
_refine_diff_density_min -0.446
_refine_diff_density_rms 0.069
_refine_ls_abs_structure_details
;
 Flack x determined using 846 quotients [(I+)-(I-)]/[(I+)+(I-)]
 (Parsons, Flack and Wagner, Acta Cryst. B69 (2013) 249-259).
;
_refine_ls_abs_structure_Flack -0.006(6)
_refine_ls_extinction_method none
_refine_ls_goodness_of_fit_ref 1.058
_refine_ls_hydrogen_treatment constr
_refine_ls_matrix_type full
_refine_ls_number_parameters 192
_refine_ls_number_reflns 1871
_refine_ls_number_restraints 107
_refine_ls_restrained_S_all 1.199
_refine_ls_R_factor_all 0.0435
_refine_ls_R_factor_gt 0.0429
_refine_ls_shift/su_max 0.000
_refine_ls_shift/su_mean 0.000
_refine_ls_structure_factor_coef Fsqd
_refine_ls_weighting_details 'w=1/[\s^2^(Fo^2^)+(0.0822P)^2^+0.8634P] where P=(Fo^2^+2Fc^2^)/3'
_refine_ls_weighting_scheme calc
_refine_ls_wR_factor_gt 0.1181
_refine_ls_wR_factor_ref 0.1194
_reflns_Friedel_coverage 0.927
_reflns_Friedel_fraction_full 0.996
_reflns_Friedel_fraction_max 0.997
_reflns_number_gt 1837
_reflns_number_total 1871
_reflns_threshold_expression 'I > 2\s(I)'
_cod_data_source_file ic6b00238_si_002.cif
_cod_data_source_block compound_2OTf2
_cod_original_cell_volume 1415.3(5)
_cod_database_code 4347499
_shelx_shelxl_version_number 2014/7
_shelx_space_group_comment
;
The symmetry employed for this shelxl refinement is uniquely defined
by the following loop, which should always be used as a source of
symmetry information in preference to the above space-group names.
They are only intended as comments.
;
_shelx_estimated_absorpt_t_min 0.929
_shelx_estimated_absorpt_t_max 0.929

loop_
_space_group_symop_operation_xyz
'x, y, z'
'-y, x-y, z'
'-x+y, -x, z'
'-x, -y, z+1/2'
'y, -x+y, z+1/2'
'x-y, x, z+1/2'

loop_
_atom_site_label
_atom_site_type_symbol
_atom_site_fract_x
_atom_site_fract_y
_atom_site_fract_z
_atom_site_U_iso_or_equiv
_atom_site_adp_type
_atom_site_occupancy
_atom_site_site_symmetry_order
_atom_site_calc_flag
_atom_site_refinement_flags_posn
_atom_site_refinement_flags_adp
_atom_site_refinement_flags_occupancy
_atom_site_disorder_assembly
_atom_site_disorder_group
Fe1 Fe 0.6667 0.3333 0.62740(4) 0.02879(17) Uani 1 3 d S T P . .
S1 S 0.6667 0.3333 0.96232(9) 0.0378(4) Uani 1 3 d S T P . .
P1 P 0.6667 0.3333 0.84401(9) 0.0296(3) Uani 1 3 d S T P . .
N1 N 0.5158(3) 0.1763(3) 0.80498(18) 0.0359(7) Uani 1 1 d . . . . .
N4 N 0.2496(3) -0.0334(3) 0.5498(2) 0.0363(6) Uani 1 1 d . . . . .
N3 N 0.4745(3) 0.1771(3) 0.55614(19) 0.0369(6) Uani 1 1 d . . . . .
C11 C 0.3639(3) 0.0627(3) 0.5995(2) 0.0331(7) Uani 1 1 d . . . . .
C13 C 0.4283(4) 0.1512(4) 0.4747(2) 0.0397(7) Uani 1 1 d . . . . .
H13 H 0.4843 0.2139 0.4290 0.048 Uiso 1 1 calc R U . . .
C12 C 0.2893(4) 0.0210(4) 0.4700(2) 0.0406(8) Uani 1 1 d . . . . .
H12 H 0.2310 -0.0236 0.4211 0.049 Uiso 1 1 calc R U . . .
C14 C 0.1090(4) -0.1734(5) 0.5748(3) 0.0536(11) Uani 1 1 d . . . . .
H14A H 0.1319 -0.2559 0.5843 0.080 Uiso 1 1 calc R U . . .
H14B H 0.0321 -0.2037 0.5308 0.080 Uiso 1 1 calc R U . . .
H14C H 0.0692 -0.1538 0.6262 0.080 Uiso 1 1 calc R U . . .
C1 C 0.4160(4) 0.0414(4) 0.8533(2) 0.0415(9) Uani 1 1 d . . . . .
H1A H 0.3102 0.0204 0.8488 0.062 Uiso 1 1 calc R U . . .
H1B H 0.4480 0.0589 0.9116 0.062 Uiso 1 1 calc R U . . .
H1C H 0.4221 -0.0465 0.8320 0.062 Uiso 1 1 calc R U . . .
C10 C 0.3740(4) 0.0556(4) 0.6884(2) 0.0351(8) Uani 1 1 d . . . . .
H10 H 0.2997 -0.0271 0.7207 0.042 Uiso 1 1 calc R U . . .
N2 N 0.4924(3) 0.1709(3) 0.72018(17) 0.0321(6) Uani 1 1 d . . . . .
B1 B 0.3363(9) -0.3235(9) 0.7372(5) 0.0510(19) Uani 0.3333 1 d D U P A -1
F1 F 0.4707(7) -0.1938(7) 0.7352(7) 0.129(3) Uani 0.3333 1 d D U P A -1
F2 F 0.3335(10) -0.4224(8) 0.6847(4) 0.105(2) Uani 0.3333 1 d D U P A -1
F3 F 0.3254(10) -0.3752(11) 0.8157(3) 0.123(4) Uani 0.3333 1 d D U P A -1
F4 F 0.2227(6) -0.2943(7) 0.7305(7) 0.109(3) Uani 0.3333 1 d D U P A -1
B2 B 0.0012(9) 0.0150(8) 0.7887(5) 0.0490(18) Uani 0.3333 1 d D U P B -1
F5 F 0.0066(12) -0.0260(9) 0.8677(4) 0.138(3) Uani 0.3333 1 d D U P B -1
F6 F 0.1230(7) 0.1523(6) 0.7781(5) 0.066(2) Uani 0.3333 1 d D U P B -1
F7 F -0.1265(5) 0.0209(7) 0.7814(6) 0.069(2) Uani 0.3333 1 d D U P B -1
F8 F 0.0006(10) -0.0857(7) 0.7374(5) 0.211(3) Uani 0.3333 1 d D U P B -1

loop_
_atom_site_aniso_label
_atom_site_aniso_U_11
_atom_site_aniso_U_22
_atom_site_aniso_U_33
_atom_site_aniso_U_23
_atom_site_aniso_U_13
_atom_site_aniso_U_12
Fe1 0.0294(2) 0.0294(2) 0.0276(4) 0.000 0.000 0.01469(10)
S1 0.0453(5) 0.0453(5) 0.0226(6) 0.000 0.000 0.0227(2)
P1 0.0317(4) 0.0317(4) 0.0255(6) 0.000 0.000 0.0159(2)
N1 0.0356(11) 0.0373(11) 0.0251(12) 0.0050(10) 0.0012(10) 0.0110(8)
N4 0.0305(10) 0.0395(11) 0.0378(12) -0.0077(11) -0.0051(11) 0.0166(8)
N3 0.0392(10) 0.0404(11) 0.0324(13) 0.0000(11) -0.0034(10) 0.0209(8)
C11 0.0296(11) 0.0326(11) 0.0341(16) -0.0032(10) -0.0031(11) 0.0133(8)
C13 0.0492(13) 0.0440(12) 0.0306(15) -0.0031(12) -0.0048(13) 0.0267(9)
C12 0.0444(13) 0.0442(13) 0.0363(16) -0.0101(12) -0.0089(12) 0.0244(9)
C14 0.0346(16) 0.0491(19) 0.061(2) -0.0127(17) -0.0038(15) 0.0086(13)
C1 0.0466(15) 0.0337(13) 0.0337(16) 0.0048(12) 0.0025(13) 0.0123(11)
C10 0.0323(13) 0.0365(14) 0.0352(17) 0.0003(11) 0.0001(11) 0.0162(9)
N2 0.0304(9) 0.0325(10) 0.0287(13) -0.0008(9) -0.0014(9) 0.0121(7)
B1 0.023(3) 0.070(4) 0.051(3) -0.017(4) 0.005(7) 0.017(3)
F1 0.045(3) 0.052(3) 0.270(9) -0.048(4) 0.058(4) 0.010(2)
F2 0.113(4) 0.103(3) 0.093(3) -0.042(3) 0.007(3) 0.049(2)
F3 0.049(3) 0.245(8) 0.057(3) 0.003(3) 0.002(3) 0.060(4)
F4 0.049(2) 0.044(3) 0.239(9) 0.046(4) 0.033(4) 0.0269(17)
B2 0.042(3) 0.028(3) 0.083(4) -0.001(4) -0.004(7) 0.022(2)
F5 0.096(5) 0.101(4) 0.165(3) 0.099(3) -0.042(4) 0.009(4)
F6 0.046(3) 0.046(3) 0.093(5) 0.016(3) -0.019(3) 0.013(2)
F7 0.048(2) 0.073(3) 0.092(6) -0.006(3) -0.013(3) 0.0361(17)
F8 0.074(4) 0.160(4) 0.347(5) -0.186(4) 0.027(5) 0.020(3)

loop_
_atom_type_symbol
_atom_type_description
_atom_type_scat_dispersion_real
_atom_type_scat_dispersion_imag
_atom_type_scat_source
C C 0.0033 0.0016 'International Tables Vol C Tables 4.2.6.8 and 6.1.1.4'
H H 0.0000 0.0000 'International Tables Vol C Tables 4.2.6.8 and 6.1.1.4'
B B 0.0013 0.0007 'International Tables Vol C Tables 4.2.6.8 and 6.1.1.4'
N N 0.0061 0.0033 'International Tables Vol C Tables 4.2.6.8 and 6.1.1.4'
F F 0.0171 0.0103 'International Tables Vol C Tables 4.2.6.8 and 6.1.1.4'
P P 0.1023 0.0942 'International Tables Vol C Tables 4.2.6.8 and 6.1.1.4'
S S 0.1246 0.1234 'International Tables Vol C Tables 4.2.6.8 and 6.1.1.4'
Fe Fe 0.3463 0.8444 'International Tables Vol C Tables 4.2.6.8 and 6.1.1.4'

loop_
_geom_angle_atom_site_label_1
_geom_angle_atom_site_label_2
_geom_angle_atom_site_label_3
_geom_angle
_geom_angle_site_symmetry_1
_geom_angle_site_symmetry_3
N3 Fe1 N3 93.52(11) . 2_655
N3 Fe1 N3 93.52(11) . 3_665
N3 Fe1 N3 93.52(11) 2_655 3_665
N3 Fe1 N2 137.24(11) . 2_655
N3 Fe1 N2 74.28(10) 2_655 2_655
N3 Fe1 N2 127.39(12) 3_665 2_655
N3 Fe1 N2 127.39(12) . 3_665
N3 Fe1 N2 137.24(12) 2_655 3_665
N3 Fe1 N2 74.28(10) 3_665 3_665
N2 Fe1 N2 81.19(10) 2_655 3_665
N3 Fe1 N2 74.28(10) . .
N3 Fe1 N2 127.39(12) 2_655 .
N3 Fe1 N2 137.24(11) 3_665 .
N2 Fe1 N2 81.19(10) 2_655 .
N2 Fe1 N2 81.19(10) 3_665 .
N1 P1 N1 106.81(12) 2_655 .
N1 P1 N1 106.81(12) 2_655 3_665
N1 P1 N1 106.81(12) . 3_665
N1 P1 S1 112.02(11) 2_655 .
N1 P1 S1 112.02(11) . .
N1 P1 S1 112.02(11) 3_665 .
N2 N1 C1 117.9(2) . .
N2 N1 P1 117.65(19) . .
C1 N1 P1 124.2(2) . .
C11 N4 C12 107.2(2) . .
C11 N4 C14 126.8(3) . .
C12 N4 C14 126.0(3) . .
C11 N3 C13 106.1(3) . .
C11 N3 Fe1 114.7(2) . .
C13 N3 Fe1 139.1(2) . .
N3 C11 N4 111.0(3) . .
N3 C11 C10 121.0(3) . .
N4 C11 C10 128.0(3) . .
C12 C13 N3 108.9(3) . .
C12 C13 H13 125.5 . .
N3 C13 H13 125.5 . .
C13 C12 N4 106.7(3) . .
C13 C12 H12 126.7 . .
N4 C12 H12 126.7 . .
N4 C14 H14A 109.5 . .
N4 C14 H14B 109.5 . .
H14A C14 H14B 109.5 . .
N4 C14 H14C 109.5 . .
H14A C14 H14C 109.5 . .
H14B C14 H14C 109.5 . .
N1 C1 H1A 109.5 . .
N1 C1 H1B 109.5 . .
H1A C1 H1B 109.5 . .
N1 C1 H1C 109.5 . .
H1A C1 H1C 109.5 . .
H1B C1 H1C 109.5 . .
N2 C10 C11 114.1(3) . .
N2 C10 H10 123.0 . .
C11 C10 H10 123.0 . .
C10 N2 N1 119.5(2) . .
C10 N2 Fe1 115.2(2) . .
N1 N2 Fe1 124.61(17) . .
F2 B1 F4 115.4(8) . .
F2 B1 F1 111.1(8) . .
F4 B1 F1 110.4(8) . .
F2 B1 F3 110.3(8) . .
F4 B1 F3 104.5(8) . .
F1 B1 F3 104.3(8) . .
F8 B2 F7 110.6(8) . .
F8 B2 F6 111.9(8) . .
F7 B2 F6 110.8(7) . .
F8 B2 F5 110.1(8) . .
F7 B2 F5 106.7(8) . .
F6 B2 F5 106.5(7) . .

loop_
_geom_bond_atom_site_label_1
_geom_bond_atom_site_label_2
_geom_bond_distance
_geom_bond_site_symmetry_2
Fe1 N3 2.120(3) .
Fe1 N3 2.120(3) 2_655
Fe1 N3 2.120(3) 3_665
Fe1 N2 2.262(2) 2_655
Fe1 N2 2.262(2) 3_665
Fe1 N2 2.262(2) .
S1 P1 1.904(2) .
P1 N1 1.675(3) 2_655
P1 N1 1.675(3) .
P1 N1 1.675(3) 3_665
N1 N2 1.381(4) .
N1 C1 1.448(4) .
N4 C11 1.337(4) .
N4 C12 1.374(5) .
N4 C14 1.470(4) .
N3 C11 1.332(4) .
N3 C13 1.371(5) .
C11 C10 1.438(5) .
C13 C12 1.361(4) .
C13 H13 0.9500 .
C12 H12 0.9500 .
C14 H14A 0.9800 .
C14 H14B 0.9800 .
C14 H14C 0.9800 .
C1 H1A 0.9800 .
C1 H1B 0.9800 .
C1 H1C 0.9800 .
C10 N2 1.284(4) .
C10 H10 0.9500 .
B1 F2 1.296(9) .
B1 F4 1.321(10) .
B1 F1 1.332(8) .
B1 F3 1.349(9) .
B2 F8 1.306(9) .
B2 F7 1.323(10) .
B2 F6 1.324(8) .
B2 F5 1.347(9) .

loop_
_geom_torsion_atom_site_label_1
_geom_torsion_atom_site_label_2
_geom_torsion_atom_site_label_3
_geom_torsion_atom_site_label_4
_geom_torsion
_geom_torsion_site_symmetry_1
N1 P1 N1 N2 -64.6(2) 2_655
N1 P1 N1 N2 49.4(3) 3_665
S1 P1 N1 N2 172.4(2) .
N1 P1 N1 C1 110.2(4) 2_655
N1 P1 N1 C1 -135.8(4) 3_665
S1 P1 N1 C1 -12.8(4) .
C13 N3 C11 N4 -0.6(4) .
Fe1 N3 C11 N4 -177.8(2) .
C13 N3 C11 C10 -178.8(3) .
Fe1 N3 C11 C10 3.9(4) .
C12 N4 C11 N3 0.7(4) .
C14 N4 C11 N3 179.4(4) .
C12 N4 C11 C10 178.8(4) .
C14 N4 C11 C10 -2.6(6) .
C11 N3 C13 C12 0.3(4) .
Fe1 N3 C13 C12 176.4(3) .
N3 C13 C12 N4 0.1(4) .
C11 N4 C12 C13 -0.5(4) .
C14 N4 C12 C13 -179.2(4) .
N3 C11 C10 N2 3.3(5) .
N4 C11 C10 N2 -174.6(4) .
C11 C10 N2 N1 -179.2(3) .
C11 C10 N2 Fe1 -8.4(4) .
C1 N1 N2 C10 8.0(5) .
P1 N1 N2 C10 -176.8(3) .
C1 N1 N2 Fe1 -161.9(3) .
P1 N1 N2 Fe1 13.3(4) .
